data_1528178
loop_
_publ_author_name
'Wang, F.E.'
'King, A.J.'
'Kanda, F.A.'

_publ_section_title
;
 The crystal structure of Sr6 Li23 and Sr3 Li2
;
_journal_name_full 'Journal of Physical Chemistry'
_journal_page_first 2142
_journal_page_last 2145
_journal_volume 66
_journal_year 1962
_chemical_formula_sum 'Li2 Sr3'
_chemical_name_systematic 'Sr3 Li2'
_space_group_IT_number 136
_symmetry_space_group_name_Hall '-P 4n 2n'
_symmetry_space_group_name_H-M 'P 42/m n m'
_cell_angle_alpha 90
_cell_angle_beta 90
_cell_angle_gamma 90
_cell_formula_units_Z 4
_cell_length_a 9.628
_cell_length_b 9.628
_cell_length_c 8.55
_cell_volume 792.571
_citation_journal_id_ASTM JPCHAX
_cod_data_source_file Wang_JPCHAX_1962_1625.cif
_cod_data_source_block Li2Sr3
_cod_original_cell_volume 792.5712
_cod_database_code 1528178

loop_
_symmetry_equiv_pos_as_xyz
x,y,z
-y+1/2,x+1/2,z+1/2
-x,-y,z
y+1/2,-x+1/2,z+1/2
x+1/2,-y+1/2,-z+1/2
y,x,-z
-x+1/2,y+1/2,-z+1/2
-y,-x,-z
-x,-y,-z
y-1/2,-x-1/2,-z-1/2
x,y,-z
-y-1/2,x-1/2,-z-1/2
-x-1/2,y-1/2,z-1/2
-y,-x,z
x-1/2,-y-1/2,z-1/2
y,x,z

loop_
_atom_site_label
_atom_site_type_symbol
_atom_site_fract_x
_atom_site_fract_y
_atom_site_fract_z
_atom_site_occupancy
_atom_site_U_iso_or_equiv
Sr2 Sr 0.26 0.26 0 1 0.0
Sr1 Sr 0 0.5 0.25 1 0.0
Sr3 Sr 0.15 -0.15 0 1 0.0
Li1 Li 0.11 0.11 0.37 1 0.0
